data_7040190
loop_
_publ_author_name
'Yilmaz, Veysel T.'
'Icsel, Ceyda'
'Suyunova, Feruza'
'Aygun, Muhittin'
'Aztopal, Nazlihan'
'Ulukaya, Engin'

_publ_section_title
;
 Ni(ii)/Cu(ii)/Zn(ii) 5,5-diethylbarbiturate complexes with
 1,10-phenanthroline and 2,2'-dipyridylamine: synthesis, structures,
 DNA/BSA binding, nuclease activity, molecular docking, cellular uptake,
 cytotoxicity and the mode of cell death.
;
_journal_issue 25
_journal_name_full 'Dalton transactions (Cambridge, England : 2003)'
_journal_page_first 10466
_journal_page_last 10479
_journal_paper_doi 10.1039/c6dt01726f
_journal_volume 45
_journal_year 2016
_chemical_formula_moiety 'C26 H31 N7 O6 Zn'
_chemical_formula_sum 'C26 H31 N7 O6 Zn'
_chemical_formula_weight 602.95
_chemical_name_systematic
;
 ? 
;
_space_group_crystal_system triclinic
_space_group_IT_number 2
_space_group_name_Hall '-P 1'
_space_group_name_H-M_alt 'P -1'
_symmetry_space_group_name_Hall '-P 1'
_symmetry_space_group_name_H-M 'P -1'
_atom_sites_solution_hydrogens geom
_atom_sites_solution_primary direct
_audit_creation_date 2016-04-14
_audit_creation_method
;
Olex2 1.2
(compiled 2016.02.19 svn.r3266 for OlexSys, GUI svn.r5155)
;
_audit_update_record
;
2016-05-01 deposited with the CCDC.
2016-05-25 downloaded from the CCDC.
;
_cell_angle_alpha 89.594(4)
_cell_angle_beta 86.509(4)
_cell_angle_gamma 66.911(5)
_cell_formula_units_Z 2
_cell_length_a 10.8337(6)
_cell_length_b 11.1812(6)
_cell_length_c 12.3242(5)
_cell_measurement_reflns_used 4314
_cell_measurement_temperature 293(2)
_cell_measurement_theta_max 26.7740
_cell_measurement_theta_min 3.7850
_cell_volume 1370.51(13)
_computing_cell_refinement
;
CrysAlisPro, Agilent Technologies,
Version 1.171.37.35 (release 13-08-2014 CrysAlis171 .NET)
(compiled Aug 13 2014,18:06:01)
;
_computing_data_collection
;
CrysAlisPro, Agilent Technologies,
Version 1.171.37.35 (release 13-08-2014 CrysAlis171 .NET)
(compiled Aug 13 2014,18:06:01)
;
_computing_data_reduction
;
CrysAlisPro, Agilent Technologies,
Version 1.171.37.35 (release 13-08-2014 CrysAlis171 .NET)
(compiled Aug 13 2014,18:06:01)
;
_computing_molecular_graphics 'Olex2 (Dolomanov et al., 2009)'
_computing_publication_material 'Olex2 (Dolomanov et al., 2009)'
_computing_structure_refinement 'ShelXL (Sheldrick, 2015)'
_computing_structure_solution 'ShelXT (Sheldrick, 2015)'
_diffrn_ambient_temperature 293(2)
_diffrn_detector_area_resol_mean 8.0667
_diffrn_detector_type Eos
_diffrn_measured_fraction_theta_full 0.998
_diffrn_measured_fraction_theta_max 0.998
_diffrn_measurement_details
;
  1 omega  -12.00   81.00   1.0000    2.8500
omega____ theta____ kappa____ phi______ frames
    -       17.4380   77.0000   60.0000 93

  2 omega   61.00   88.00   1.0000    2.8500
omega____ theta____ kappa____ phi______ frames
    -       17.4380   77.0000   90.0000 27

  3 omega   15.00   45.00   1.0000    2.8500
omega____ theta____ kappa____ phi______ frames
    -      -19.4692   77.0000  -30.0000 30

  4 omega   -5.00   43.00   1.0000    2.8500
omega____ theta____ kappa____ phi______ frames
    -       17.4380   77.0000 -180.0000 48

  5 omega  -43.00   43.00   1.0000    2.8500
omega____ theta____ kappa____ phi______ frames
    -      -19.4692   77.0000 -150.0000 86

  6 omega  -49.00   48.00   1.0000    2.8500
omega____ theta____ kappa____ phi______ frames
    -      -19.4692   77.0000  -60.0000 97
;
_diffrn_measurement_device 'four-circle diffractometer'
_diffrn_measurement_device_type 'Xcalibur, Eos'
_diffrn_measurement_method '\w scans'
_diffrn_radiation_type MoK\a
_diffrn_radiation_wavelength 0.71073
_diffrn_reflns_av_R_equivalents 0.0261
_diffrn_reflns_av_unetI/netI 0.0491
_diffrn_reflns_Laue_measured_fraction_full 0.998
_diffrn_reflns_Laue_measured_fraction_max 0.998
_diffrn_reflns_limit_h_max 12
_diffrn_reflns_limit_h_min -13
_diffrn_reflns_limit_k_max 10
_diffrn_reflns_limit_k_min -13
_diffrn_reflns_limit_l_max 14
_diffrn_reflns_limit_l_min -15
_diffrn_reflns_number 10114
_diffrn_reflns_point_group_measured_fraction_full 0.998
_diffrn_reflns_point_group_measured_fraction_max 0.998
_diffrn_reflns_theta_full 26.000
_diffrn_reflns_theta_max 26.372
_diffrn_reflns_theta_min 3.313
_exptl_absorpt_coefficient_mu 0.950
_exptl_absorpt_correction_T_max 0.906
_exptl_absorpt_correction_T_min 0.820
_exptl_absorpt_correction_type analytical
_exptl_absorpt_process_details
;
CrysAlisPro, Agilent Technologies,
Version 1.171.37.35 (release 13-08-2014 CrysAlis171 .NET)
(compiled Aug 13 2014,18:06:01)
Analytical numeric absorption correction using a multifaceted crystal
            model based on expressions derived by R.C. Clark & J.S. Reid.
(Clark, R. C. & Reid, J. S. (1995). Acta Cryst. A51, 887-897)
Empirical absorption correction using spherical harmonics,
 implemented in SCALE3 ABSPACK scaling algorithm.
;
_exptl_crystal_colour colorless
_exptl_crystal_density_diffrn 1.461
_exptl_crystal_density_method 'not measured'
_exptl_crystal_description needle
_exptl_crystal_F_000 628
_exptl_crystal_size_max 0.562
_exptl_crystal_size_mid 0.4255
_exptl_crystal_size_min 0.2634
_refine_diff_density_max 1.375
_refine_diff_density_min -0.504
_refine_diff_density_rms 0.097
_refine_ls_extinction_method none
_refine_ls_goodness_of_fit_ref 1.061
_refine_ls_hydrogen_treatment constr
_refine_ls_matrix_type full
_refine_ls_number_parameters 365
_refine_ls_number_reflns 5591
_refine_ls_number_restraints 6
_refine_ls_restrained_S_all 1.061
_refine_ls_R_factor_all 0.0608
_refine_ls_R_factor_gt 0.0484
_refine_ls_shift/su_max 0.000
_refine_ls_shift/su_mean 0.000
_refine_ls_structure_factor_coef Fsqd
_refine_ls_weighting_details 'w=1/[\s^2^(Fo^2^)+(0.0650P)^2^+0.6498P] where P=(Fo^2^+2Fc^2^)/3'
_refine_ls_weighting_scheme calc
_refine_ls_wR_factor_gt 0.1207
_refine_ls_wR_factor_ref 0.1275
_reflns_Friedel_coverage 0.000
_reflns_number_gt 4651
_reflns_number_total 5591
_reflns_threshold_expression 'I > 2\s(I)'
_cod_data_source_file c6dt01726f2.cif
_cod_data_source_block Compound_VI
_cod_original_cell_volume 1370.52(13)
_cod_database_code 7040190
_shelx_space_group_comment
;
The symmetry employed for this shelxl refinement is uniquely defined
by the following loop, which should always be used as a source of
symmetry information in preference to the above space-group names.
They are only intended as comments.
;
_olex2_refinement_description
;
1. Fixed Uiso
 At 1.2 times of:
  All C(H) groups, All C(H,H) groups, All N(H) groups
 At 1.5 times of:
  All C(H,H,H) groups
2. Uiso/Uaniso restraints and constraints
Uanis(O1) \\sim Ueq: with sigma of 0.1 and sigma for terminal atoms of 0.2
3.a Secondary CH2 refined with riding coordinates:
 C16(H16A,H16B), C17(H17A,H17B), C24(H24A,H24B), C25(H25A,H25B)
3.b Aromatic/amide H refined with riding coordinates:
 N2(H2), N5(H5), N7(H7), C1(H1), C2(H2A), C3(H3), C4(H4), C7(H7A), C8(H8),
 C9(H9), C10(H10)
3.c Idealised Me refined as rotating group:
 C15(H15A,H15B,H15C), C18(H18A,H18B,H18C), C23(H23A,H23B,H23C), C26(H26A,H26B,
 H26C)
;
_shelx_shelxl_version_number 2014/7
_olex2_submission_special_instructions 'No special instructions were received'

loop_
_space_group_symop_operation_xyz
'x, y, z'
'-x, -y, -z'

loop_
_atom_site_label
_atom_site_type_symbol
_atom_site_fract_x
_atom_site_fract_y
_atom_site_fract_z
_atom_site_U_iso_or_equiv
_atom_site_adp_type
_atom_site_occupancy
_atom_site_site_symmetry_order
_atom_site_calc_flag
_atom_site_refinement_flags_posn
_atom_site_refinement_flags_adp
Zn1 Zn 0.42453(3) 0.21998(3) 0.31385(2) 0.02806(12) Uani 1 1 d . .
O1 O -0.0725(4) 0.5935(4) 0.1166(2) 0.135(2) Uani 1 1 d . U
O2 O 0.2002(2) 0.4569(3) 0.40747(19) 0.0535(7) Uani 1 1 d . .
O3 O 0.2991(2) 0.2265(2) 0.09437(18) 0.0483(6) Uani 1 1 d . .
O4 O 0.5582(3) 0.3417(2) 0.18882(18) 0.0512(6) Uani 1 1 d . .
O5 O 0.5898(3) -0.0698(2) 0.20694(18) 0.0483(6) Uani 1 1 d . .
O6 O 0.7636(3) 0.0409(3) -0.0982(2) 0.0684(9) Uani 1 1 d . .
N1 N 0.3405(3) 0.1075(2) 0.39513(19) 0.0311(5) Uani 1 1 d . .
N2 N 0.3846(3) 0.1591(3) 0.57005(19) 0.0358(6) Uani 1 1 d . .
H2 H 0.3711 0.1467 0.6379 0.043 Uiso 1 1 calc R .
N3 N 0.4968(2) 0.2580(2) 0.45162(18) 0.0302(5) Uani 1 1 d . .
N4 N 0.5729(3) 0.1378(2) 0.20112(18) 0.0317(6) Uani 1 1 d . .
N5 N 0.6719(3) -0.0095(3) 0.0535(2) 0.0436(7) Uani 1 1 d . .
H5 H 0.6864 -0.0843 0.0252 0.052 Uiso 1 1 calc R .
N6 N 0.2568(2) 0.3424(2) 0.25182(19) 0.0315(6) Uani 1 1 d . .
N7 N 0.1146(3) 0.4114(3) 0.1067(2) 0.0588(10) Uani 1 1 d . .
H7 H 0.1034 0.4021 0.0393 0.071 Uiso 1 1 calc R .
C1 C 0.5785(3) 0.3235(3) 0.4428(3) 0.0377(7) Uani 1 1 d . .
H1 H 0.6060 0.3404 0.3735 0.045 Uiso 1 1 calc R .
C2 C 0.6226(4) 0.3659(3) 0.5295(3) 0.0478(9) Uani 1 1 d . .
H2A H 0.6816 0.4075 0.5196 0.057 Uiso 1 1 calc R .
C3 C 0.5780(4) 0.3460(4) 0.6329(3) 0.0502(9) Uani 1 1 d . .
H3 H 0.6019 0.3790 0.6936 0.060 Uiso 1 1 calc R .
C4 C 0.4989(4) 0.2774(4) 0.6443(3) 0.0471(9) Uani 1 1 d . .
H4 H 0.4703 0.2608 0.7133 0.057 Uiso 1 1 calc R .
C5 C 0.4602(3) 0.2318(3) 0.5521(2) 0.0310(6) Uani 1 1 d . .
C6 C 0.3259(3) 0.1017(3) 0.5035(2) 0.0297(6) Uani 1 1 d . .
C7 C 0.2504(3) 0.0369(3) 0.5524(3) 0.0412(8) Uani 1 1 d . .
H7A H 0.2423 0.0322 0.6277 0.049 Uiso 1 1 calc R .
C8 C 0.1888(4) -0.0193(3) 0.4890(3) 0.0489(9) Uani 1 1 d . .
H8 H 0.1372 -0.0615 0.5207 0.059 Uiso 1 1 calc R .
C9 C 0.2035(4) -0.0131(4) 0.3769(3) 0.0507(9) Uani 1 1 d . .
H9 H 0.1626 -0.0511 0.3319 0.061 Uiso 1 1 calc R .
C10 C 0.2792(4) 0.0502(3) 0.3346(3) 0.0421(8) Uani 1 1 d . .
H10 H 0.2892 0.0541 0.2594 0.051 Uiso 1 1 calc R .
C11 C 0.2279(3) 0.3208(3) 0.1494(2) 0.0372(7) Uani 1 1 d . .
C12 C 0.1692(3) 0.4394(3) 0.3173(2) 0.0350(7) Uani 1 1 d . .
C13 C 0.0292(3) 0.5195(3) 0.2821(2) 0.0360(7) Uani 1 1 d . .
C14 C 0.0193(4) 0.5140(4) 0.1622(3) 0.0643(13) Uani 1 1 d . .
C15 C 0.0630(6) 0.7323(5) 0.2751(7) 0.115(2) Uani 1 1 d . .
H15A H 0.0743 0.7216 0.1975 0.172 Uiso 1 1 calc GR .
H15B H 0.1496 0.6984 0.3052 0.172 Uiso 1 1 calc GR .
H15C H 0.0180 0.8230 0.2939 0.172 Uiso 1 1 calc GR .
C16 C -0.0193(4) 0.6603(4) 0.3202(3) 0.0536(10) Uani 1 1 d . .
H16A H -0.1112 0.7058 0.3003 0.064 Uiso 1 1 calc R .
H16B H -0.0200 0.6625 0.3989 0.064 Uiso 1 1 calc R .
C17 C -0.0689(5) 0.4633(5) 0.3373(4) 0.0801(15) Uani 1 1 d . .
H17A H -0.0782 0.4877 0.4137 0.096 Uiso 1 1 calc R .
H17B H -0.1557 0.5111 0.3084 0.096 Uiso 1 1 calc R .
C18 C -0.0502(9) 0.3344(9) 0.3341(8) 0.174(4) Uani 1 1 d . .
H18A H 0.0043 0.2933 0.2698 0.261 Uiso 1 1 calc GR .
H18B H -0.1358 0.3277 0.3329 0.261 Uiso 1 1 calc GR .
H18C H -0.0060 0.2921 0.3972 0.261 Uiso 1 1 calc GR .
C19 C 0.6098(3) 0.0168(3) 0.1576(2) 0.0348(7) Uani 1 1 d . .
C20 C 0.6017(3) 0.2315(3) 0.1482(2) 0.0372(7) Uani 1 1 d . .
C21 C 0.6915(4) 0.2019(4) 0.0442(3) 0.0445(8) Uani 1 1 d . .
C22 C 0.7116(4) 0.0723(4) -0.0077(3) 0.0460(9) Uani 1 1 d . .
C23 C 0.4917(6) 0.3334(5) -0.0667(3) 0.0767(14) Uani 1 1 d . .
H23A H 0.4666 0.3943 -0.1248 0.115 Uiso 1 1 calc GR .
H23B H 0.4304 0.3680 -0.0044 0.115 Uiso 1 1 calc GR .
H23C H 0.4885 0.2528 -0.0895 0.115 Uiso 1 1 calc GR .
C24 C 0.6305(5) 0.3104(4) -0.0380(3) 0.0652(12) Uani 1 1 d . .
H24A H 0.6300 0.3908 -0.0086 0.078 Uiso 1 1 calc R .
H24B H 0.6886 0.2892 -0.1042 0.078 Uiso 1 1 calc R .
C25 C 0.8311(5) 0.1936(5) 0.0737(4) 0.0691(13) Uani 1 1 d . .
H25A H 0.8895 0.1745 0.0077 0.083 Uiso 1 1 calc R .
H25B H 0.8215 0.2783 0.1006 0.083 Uiso 1 1 calc R .
C26 C 0.8993(5) 0.0939(6) 0.1569(5) 0.0892(16) Uani 1 1 d . .
H26A H 0.8970 0.0119 0.1372 0.134 Uiso 1 1 calc GR .
H26B H 0.8533 0.1217 0.2270 0.134 Uiso 1 1 calc GR .
H26C H 0.9910 0.0845 0.1595 0.134 Uiso 1 1 calc GR .

loop_
_atom_site_aniso_label
_atom_site_aniso_U_11
_atom_site_aniso_U_22
_atom_site_aniso_U_33
_atom_site_aniso_U_23
_atom_site_aniso_U_13
_atom_site_aniso_U_12
Zn1 0.0324(2) 0.0304(2) 0.01751(17) -0.00176(12) -0.00330(13) -0.00795(14)
O1 0.121(3) 0.130(3) 0.0384(16) -0.0246(18) -0.0381(18) 0.080(3)
O2 0.0486(15) 0.0661(17) 0.0313(12) -0.0167(11) -0.0135(11) -0.0052(12)
O3 0.0521(15) 0.0403(13) 0.0350(12) -0.0133(10) -0.0106(11) 0.0021(11)
O4 0.0771(18) 0.0440(14) 0.0325(12) -0.0073(10) 0.0057(12) -0.0249(13)
O5 0.0722(18) 0.0432(14) 0.0303(12) 0.0001(10) 0.0042(12) -0.0245(12)
O6 0.092(2) 0.086(2) 0.0331(13) -0.0248(13) 0.0294(14) -0.0463(18)
N1 0.0350(14) 0.0309(13) 0.0239(12) -0.0012(10) -0.0049(10) -0.0087(11)
N2 0.0418(15) 0.0477(16) 0.0186(11) 0.0002(10) -0.0017(11) -0.0183(12)
N3 0.0321(13) 0.0323(13) 0.0208(11) -0.0016(9) -0.0039(10) -0.0063(10)
N4 0.0355(14) 0.0362(14) 0.0193(11) -0.0021(10) 0.0011(10) -0.0100(11)
N5 0.0580(19) 0.0428(16) 0.0286(14) -0.0108(11) 0.0098(13) -0.0199(14)
N6 0.0341(14) 0.0321(13) 0.0214(12) -0.0014(10) -0.0059(10) -0.0048(10)
N7 0.0562(19) 0.064(2) 0.0212(13) -0.0104(13) -0.0176(13) 0.0162(15)
C1 0.0434(19) 0.0423(18) 0.0313(16) 0.0001(13) -0.0060(14) -0.0205(15)
C2 0.056(2) 0.049(2) 0.045(2) -0.0010(16) -0.0126(17) -0.0272(17)
C3 0.067(3) 0.057(2) 0.0337(18) -0.0047(16) -0.0186(18) -0.0307(19)
C4 0.063(2) 0.061(2) 0.0205(15) -0.0017(14) -0.0099(15) -0.0264(19)
C5 0.0312(16) 0.0324(16) 0.0226(14) 0.0006(11) -0.0045(12) -0.0047(12)
C6 0.0286(15) 0.0268(15) 0.0268(14) 0.0008(11) -0.0021(12) -0.0033(11)
C7 0.0405(19) 0.0411(18) 0.0384(18) 0.0054(14) 0.0023(15) -0.0131(15)
C8 0.041(2) 0.043(2) 0.064(2) 0.0069(17) -0.0024(18) -0.0193(16)
C9 0.055(2) 0.051(2) 0.054(2) -0.0025(17) -0.0104(19) -0.0291(18)
C10 0.052(2) 0.0436(19) 0.0339(17) -0.0012(14) -0.0106(15) -0.0212(16)
C11 0.0427(19) 0.0382(17) 0.0243(15) 0.0000(13) -0.0084(13) -0.0081(14)
C12 0.0389(18) 0.0376(17) 0.0249(15) 0.0001(12) -0.0062(13) -0.0104(13)
C13 0.0331(17) 0.0438(18) 0.0243(14) -0.0049(13) -0.0050(13) -0.0072(13)
C14 0.058(2) 0.068(3) 0.0310(18) -0.0084(17) -0.0178(18) 0.016(2)
C15 0.066(3) 0.061(3) 0.218(8) 0.020(4) -0.018(4) -0.024(3)
C16 0.045(2) 0.049(2) 0.054(2) -0.0104(17) -0.0070(18) -0.0034(17)
C17 0.079(3) 0.104(4) 0.085(3) 0.032(3) -0.030(3) -0.062(3)
C18 0.171(9) 0.174(9) 0.219(11) -0.040(8) 0.040(8) -0.119(8)
C19 0.0384(18) 0.0403(18) 0.0231(14) -0.0024(12) -0.0009(13) -0.0128(14)
C20 0.0455(19) 0.0464(19) 0.0208(14) -0.0044(13) -0.0017(13) -0.0193(15)
C21 0.057(2) 0.056(2) 0.0270(16) -0.0071(14) 0.0097(15) -0.0306(18)
C22 0.054(2) 0.058(2) 0.0282(16) -0.0095(15) 0.0085(15) -0.0258(18)
C23 0.117(4) 0.073(3) 0.037(2) 0.011(2) -0.021(2) -0.031(3)
C24 0.107(4) 0.061(3) 0.0345(19) 0.0012(17) 0.016(2) -0.042(3)
C25 0.071(3) 0.091(3) 0.060(3) -0.022(2) 0.021(2) -0.050(3)
C26 0.053(3) 0.113(4) 0.101(4) -0.011(3) -0.010(3) -0.030(3)

loop_
_atom_type_symbol
_atom_type_description
_atom_type_scat_dispersion_real
_atom_type_scat_dispersion_imag
_atom_type_scat_source
C C 0.0033 0.0016 'International Tables Vol C Tables 4.2.6.8 and 6.1.1.4'
H H 0.0000 0.0000 'International Tables Vol C Tables 4.2.6.8 and 6.1.1.4'
N N 0.0061 0.0033 'International Tables Vol C Tables 4.2.6.8 and 6.1.1.4'
O O 0.0106 0.0060 'International Tables Vol C Tables 4.2.6.8 and 6.1.1.4'
Zn Zn 0.2839 1.4301 'International Tables Vol C Tables 4.2.6.8 and 6.1.1.4'

loop_
_geom_angle_atom_site_label_1
_geom_angle_atom_site_label_2
_geom_angle_atom_site_label_3
_geom_angle
N3 Zn1 N1 91.99(10)
N4 Zn1 N1 119.22(10)
N4 Zn1 N3 110.65(10)
N4 Zn1 N6 112.72(10)
N6 Zn1 N1 96.73(10)
N6 Zn1 N3 123.57(10)
C6 N1 Zn1 124.9(2)
C6 N1 C10 118.0(3)
C10 N1 Zn1 116.4(2)
C5 N2 H2 113.0
C6 N2 H2 113.0
C6 N2 C5 134.0(2)
C1 N3 Zn1 118.02(19)
C5 N3 Zn1 124.1(2)
C5 N3 C1 117.6(3)
C19 N4 Zn1 125.5(2)
C19 N4 C20 121.7(2)
C20 N4 Zn1 109.43(19)
C19 N5 H5 117.0
C22 N5 H5 117.0
C22 N5 C19 125.9(3)
C11 N6 Zn1 119.9(2)
C12 N6 Zn1 117.99(19)
C12 N6 C11 121.9(3)
C11 N7 H7 117.2
C14 N7 H7 117.2
C14 N7 C11 125.5(3)
N3 C1 H1 118.2
N3 C1 C2 123.6(3)
C2 C1 H1 118.2
C1 C2 H2A 120.6
C1 C2 C3 118.7(3)
C3 C2 H2A 120.6
C2 C3 H3 120.6
C4 C3 C2 118.9(3)
C4 C3 H3 120.6
C3 C4 H4 120.0
C3 C4 C5 120.0(3)
C5 C4 H4 120.0
N2 C5 C4 116.6(3)
N3 C5 N2 122.4(3)
N3 C5 C4 121.0(3)
N1 C6 N2 121.1(3)
N1 C6 C7 121.1(3)
N2 C6 C7 117.9(3)
C6 C7 H7A 120.2
C8 C7 C6 119.6(3)
C8 C7 H7A 120.2
C7 C8 H8 120.3
C7 C8 C9 119.5(3)
C9 C8 H8 120.3
C8 C9 H9 121.0
C10 C9 C8 118.1(3)
C10 C9 H9 121.0
N1 C10 C9 123.9(3)
N1 C10 H10 118.1
C9 C10 H10 118.1
O3 C11 N6 122.4(3)
O3 C11 N7 119.2(3)
N6 C11 N7 118.3(3)
O2 C12 N6 119.8(3)
O2 C12 C13 119.8(3)
N6 C12 C13 120.2(3)
C12 C13 C16 111.6(3)
C12 C13 C17 108.0(3)
C14 C13 C12 112.8(3)
C14 C13 C16 109.6(3)
C14 C13 C17 107.7(3)
C16 C13 C17 106.9(3)
O1 C14 N7 121.1(3)
O1 C14 C13 121.9(3)
N7 C14 C13 116.9(3)
H15A C15 H15B 109.5
H15A C15 H15C 109.5
H15B C15 H15C 109.5
C16 C15 H15A 109.5
C16 C15 H15B 109.5
C16 C15 H15C 109.5
C13 C16 H16A 108.5
C13 C16 H16B 108.5
C15 C16 C13 115.0(4)
C15 C16 H16A 108.5
C15 C16 H16B 108.5
H16A C16 H16B 107.5
C13 C17 H17A 106.1
C13 C17 H17B 106.1
H17A C17 H17B 106.3
C18 C17 C13 124.7(6)
C18 C17 H17A 106.1
C18 C17 H17B 106.1
C17 C18 H18A 109.5
C17 C18 H18B 109.5
C17 C18 H18C 109.5
H18A C18 H18B 109.5
H18A C18 H18C 109.5
H18B C18 H18C 109.5
O5 C19 N4 122.1(3)
O5 C19 N5 119.0(3)
N4 C19 N5 118.9(3)
O4 C20 N4 118.6(3)
O4 C20 C21 119.6(3)
N4 C20 C21 121.7(3)
C20 C21 C22 112.7(3)
C20 C21 C24 109.7(3)
C20 C21 C25 107.6(3)
C22 C21 C24 108.9(3)
C22 C21 C25 107.2(3)
C24 C21 C25 110.8(3)
O6 C22 N5 121.0(3)
O6 C22 C21 122.0(3)
N5 C22 C21 117.0(3)
H23A C23 H23B 109.5
H23A C23 H23C 109.5
H23B C23 H23C 109.5
C24 C23 H23A 109.5
C24 C23 H23B 109.5
C24 C23 H23C 109.5
C21 C24 H24A 108.4
C21 C24 H24B 108.4
C23 C24 C21 115.5(3)
C23 C24 H24A 108.4
C23 C24 H24B 108.4
H24A C24 H24B 107.5
C21 C25 H25A 108.3
C21 C25 H25B 108.3
H25A C25 H25B 107.4
C26 C25 C21 115.8(4)
C26 C25 H25A 108.3
C26 C25 H25B 108.3
C25 C26 H26A 109.5
C25 C26 H26B 109.5
C25 C26 H26C 109.5
H26A C26 H26B 109.5
H26A C26 H26C 109.5
H26B C26 H26C 109.5

loop_
_geom_bond_atom_site_label_1
_geom_bond_atom_site_label_2
_geom_bond_distance
Zn1 N1 2.045(3)
Zn1 N3 2.028(2)
Zn1 N4 1.986(2)
Zn1 N6 1.991(2)
O1 C14 1.209(4)
O2 C12 1.219(4)
O3 C11 1.215(4)
O4 C20 1.231(4)
O5 C19 1.222(4)
O6 C22 1.207(4)
N1 C6 1.340(4)
N1 C10 1.346(4)
N2 H2 0.8600
N2 C5 1.371(4)
N2 C6 1.370(4)
N3 C1 1.351(4)
N3 C5 1.343(4)
N4 C19 1.356(4)
N4 C20 1.357(4)
N5 H5 0.8600
N5 C19 1.389(4)
N5 C22 1.361(4)
N6 C11 1.364(4)
N6 C12 1.357(4)
N7 H7 0.8600
N7 C11 1.380(4)
N7 C14 1.359(4)
C1 H1 0.9300
C1 C2 1.357(5)
C2 H2A 0.9300
C2 C3 1.383(5)
C3 H3 0.9300
C3 C4 1.357(5)
C4 H4 0.9300
C4 C5 1.401(4)
C6 C7 1.399(4)
C7 H7A 0.9300
C7 C8 1.360(5)
C8 H8 0.9300
C8 C9 1.386(5)
C9 H9 0.9300
C9 C10 1.357(5)
C10 H10 0.9300
C12 C13 1.517(4)
C13 C14 1.491(4)
C13 C16 1.519(5)
C13 C17 1.554(5)
C15 H15A 0.9600
C15 H15B 0.9600
C15 H15C 0.9600
C15 C16 1.499(7)
C16 H16A 0.9700
C16 H16B 0.9700
C17 H17A 0.9700
C17 H17B 0.9700
C17 C18 1.375(9)
C18 H18A 0.9600
C18 H18B 0.9600
C18 H18C 0.9600
C20 C21 1.517(4)
C21 C22 1.519(5)
C21 C24 1.540(6)
C21 C25 1.544(6)
C23 H23A 0.9600
C23 H23B 0.9600
C23 H23C 0.9600
C23 C24 1.487(7)
C24 H24A 0.9700
C24 H24B 0.9700
C25 H25A 0.9700
C25 H25B 0.9700
C25 C26 1.507(7)
C26 H26A 0.9600
C26 H26B 0.9600
C26 H26C 0.9600

loop_
_geom_hbond_atom_site_label_D
_geom_hbond_atom_site_label_H
_geom_hbond_atom_site_label_A
_geom_hbond_distance_DH
_geom_hbond_distance_HA
_geom_hbond_distance_DA
_geom_hbond_angle_DHA
_geom_hbond_site_symmetry_A
N2 H2 O5 0.86 2.09 2.909(3) 159.3 2_656
N5 H5 O3 0.86 2.13 2.950(3) 159.4 2_655
N7 H7 O1 0.86 1.97 2.822(4) 172.1 2_565
C1 H1 O4 0.93 2.36 3.151(4) 142.2 .
C2 H2A O2 0.93 2.54 3.378(5) 150.7 2_666
C4 H4 O5 0.93 2.63 3.339(4) 133.2 2_656
C10 H10 O6 0.93 2.46 3.213(4) 138.1 2_655
C17 H17A O2 0.97 2.45 3.349(6) 153.6 2_566
C23 H23B O3 0.96 2.74 3.338(6) 120.7 .
C26 H26C O6 0.96 2.54 3.392(6) 148.0 2_755

loop_
_geom_torsion_atom_site_label_1
_geom_torsion_atom_site_label_2
_geom_torsion_atom_site_label_3
_geom_torsion_atom_site_label_4
_geom_torsion
Zn1 N1 C6 N2 -9.3(4)
Zn1 N1 C6 C7 170.8(2)
Zn1 N1 C10 C9 -170.9(3)
Zn1 N3 C1 C2 173.3(3)
Zn1 N3 C5 N2 9.8(4)
Zn1 N3 C5 C4 -170.7(2)
Zn1 N4 C19 O5 -26.2(4)
Zn1 N4 C19 N5 153.5(2)
Zn1 N4 C20 O4 15.0(4)
Zn1 N4 C20 C21 -168.2(3)
Zn1 N6 C11 O3 2.2(5)
Zn1 N6 C11 N7 -176.5(3)
Zn1 N6 C12 O2 6.9(4)
Zn1 N6 C12 C13 -168.5(2)
O2 C12 C13 C14 163.8(4)
O2 C12 C13 C16 39.8(4)
O2 C12 C13 C17 -77.4(4)
O4 C20 C21 C22 -167.7(3)
O4 C20 C21 C24 -46.2(5)
O4 C20 C21 C25 74.4(4)
N1 C6 C7 C8 -1.1(5)
N2 C6 C7 C8 178.9(3)
N3 C1 C2 C3 -2.6(5)
N4 C20 C21 C22 15.6(5)
N4 C20 C21 C24 137.1(3)
N4 C20 C21 C25 -102.3(4)
N6 C12 C13 C14 -20.9(5)
N6 C12 C13 C16 -144.8(3)
N6 C12 C13 C17 98.0(4)
C1 N3 C5 N2 -175.8(3)
C1 N3 C5 C4 3.7(4)
C1 C2 C3 C4 4.2(6)
C2 C3 C4 C5 -2.0(6)
C3 C4 C5 N2 177.5(3)
C3 C4 C5 N3 -2.0(5)
C5 N2 C6 N1 2.2(5)
C5 N2 C6 C7 -177.8(3)
C5 N3 C1 C2 -1.4(5)
C6 N1 C10 C9 0.0(5)
C6 N2 C5 N3 -2.5(5)
C6 N2 C5 C4 177.9(3)
C6 C7 C8 C9 1.0(5)
C7 C8 C9 C10 -0.3(6)
C8 C9 C10 N1 -0.2(6)
C10 N1 C6 N2 -179.4(3)
C10 N1 C6 C7 0.6(4)
C11 N6 C12 O2 -178.6(3)
C11 N6 C12 C13 6.1(5)
C11 N7 C14 O1 175.2(5)
C11 N7 C14 C13 -8.1(7)
C12 N6 C11 O3 -172.2(3)
C12 N6 C11 N7 9.0(5)
C12 C13 C14 O1 -162.1(5)
C12 C13 C14 N7 21.2(6)
C12 C13 C16 C15 62.3(5)
C12 C13 C17 C18 -51.5(8)
C14 N7 C11 O3 173.1(4)
C14 N7 C11 N6 -8.1(6)
C14 C13 C16 C15 -63.5(5)
C14 C13 C17 C18 70.6(8)
C16 C13 C14 O1 -37.0(7)
C16 C13 C14 N7 146.3(4)
C16 C13 C17 C18 -171.7(7)
C17 C13 C14 O1 78.9(6)
C17 C13 C14 N7 -97.8(5)
C17 C13 C16 C15 -179.9(4)
C19 N4 C20 O4 175.6(3)
C19 N4 C20 C21 -7.7(5)
C19 N5 C22 O6 -179.2(4)
C19 N5 C22 C21 2.6(5)
C20 N4 C19 O5 176.5(3)
C20 N4 C19 N5 -3.8(5)
C20 C21 C22 O6 169.2(4)
C20 C21 C22 N5 -12.6(5)
C20 C21 C24 C23 -57.4(4)
C20 C21 C25 C26 58.0(5)
C22 N5 C19 O5 -173.8(3)
C22 N5 C19 N4 6.5(5)
C22 C21 C24 C23 66.4(4)
C22 C21 C25 C26 -63.5(4)
C24 C21 C22 O6 47.3(5)
C24 C21 C22 N5 -134.6(4)
C24 C21 C25 C26 177.9(4)
C25 C21 C22 O6 -72.6(5)
C25 C21 C22 N5 105.6(4)
C25 C21 C24 C23 -176.0(4)
